data_7011056
loop_
_publ_author_name
'Pradeep Mathur'
'Moawia O. Ahmed'
'John H. Kaldis'
'Michael J. McGlinchey'

_publ_section_title
;
 Synthesis, structure and mechanism of formation of
 chalcogen-stabilised mixed-metal clusters featuring acetylide bridging
 and acetylide coupling
;
_journal_issue 4
_journal_name_full 'J. Chem. Soc., Dalton Trans.'
_journal_page_first 619
_journal_page_last 629
_journal_paper_doi 10.1039/b107090h
_journal_year 2002
_chemical_formula_sum 'C33 H20 Fe3 Mo2 O7 S2'
_chemical_formula_weight 952.04
_chemical_name_systematic
;
?
;
_space_group_IT_number 2
_symmetry_cell_setting triclinic
_symmetry_space_group_name_Hall '-P 1'
_symmetry_space_group_name_H-M 'P -1'
_atom_sites_solution_hydrogens geom
_atom_sites_solution_primary direct
_atom_sites_solution_secondary difmap
_audit_creation_method SHELXL
_cell_angle_alpha 89.301(2)
_cell_angle_beta 85.743(2)
_cell_angle_gamma 80.224(2)
_cell_formula_units_Z 2
_cell_length_a 8.7776(11)
_cell_length_b 10.9285(13)
_cell_length_c 16.850(2)
_cell_measurement_reflns_used 15220
_cell_measurement_temperature 299(2)
_cell_measurement_theta_max 25.00
_cell_measurement_theta_min 1.21
_cell_volume 1588.5(3)
_computing_cell_refinement 'Bruker SMART'
_computing_data_collection 'Bruker SMART'
_computing_data_reduction 'Bruker SHELXTL'
_computing_molecular_graphics 'Bruker SHELXTL'
_computing_publication_material 'Bruker SHELXTL'
_computing_structure_refinement 'SHELXL-V.5.03 Sheldrick, 1994'
_computing_structure_solution 'SHELXTL-V.5.03 Sheldrick, 1994'
_diffrn_ambient_temperature 299(2)
_diffrn_measurement_device 'Bruker Smart CCD'
_diffrn_measurement_method 'phi and omega scans'
_diffrn_radiation_monochromator graphite
_diffrn_radiation_source 'rotating anode'
_diffrn_radiation_type MoK\a
_diffrn_radiation_wavelength 0.71073
_diffrn_reflns_av_R_equivalents 0.0000
_diffrn_reflns_av_sigmaI/netI 0.0573
_diffrn_reflns_limit_h_max 11
_diffrn_reflns_limit_h_min -10
_diffrn_reflns_limit_k_max 14
_diffrn_reflns_limit_k_min -14
_diffrn_reflns_limit_l_max 21
_diffrn_reflns_limit_l_min -21
_diffrn_reflns_number 15220
_diffrn_reflns_theta_max 25.00
_diffrn_reflns_theta_min 1.21
_exptl_absorpt_coefficient_mu 2.286
_exptl_absorpt_correction_T_max 1.000000
_exptl_absorpt_correction_T_min 0.576991
_exptl_absorpt_correction_type 'empirical (SADABS Sheldrick, 1996)'
_exptl_crystal_colour brown
_exptl_crystal_density_diffrn 1.990
_exptl_crystal_description prism
_exptl_crystal_F_000 936
_exptl_crystal_size_max .22
_exptl_crystal_size_mid .16
_exptl_crystal_size_min .12
_refine_diff_density_max 0.614
_refine_diff_density_min -0.549
_refine_diff_density_rms 0.135
_refine_ls_extinction_coef 0.0014(3)
_refine_ls_extinction_expression Fc^*^=kFc[1+0.001xFc^2^\l^3^/sin(2\q)]^-1/4^
_refine_ls_extinction_method SHELXL
_refine_ls_goodness_of_fit_all 0.978
_refine_ls_goodness_of_fit_obs 1.053
_refine_ls_hydrogen_treatment noref
_refine_ls_matrix_type full
_refine_ls_number_parameters 426
_refine_ls_number_reflns 15180
_refine_ls_number_restraints 0
_refine_ls_restrained_S_all 0.983
_refine_ls_restrained_S_obs 1.053
_refine_ls_R_factor_all 0.0681
_refine_ls_R_factor_obs 0.0473
_refine_ls_shift/esd_max -0.001
_refine_ls_shift/esd_mean 0.000
_refine_ls_structure_factor_coef Fsqd
_refine_ls_weighting_details 'w=1/[\s^2^(Fo^2^)+(0.0785P)^2^+0.0000P] where P=(Fo^2^+2Fc^2^)/3'
_refine_ls_weighting_scheme calc
_refine_ls_wR_factor_all 0.1300
_refine_ls_wR_factor_obs 0.1195
_reflns_number_observed 11288
_reflns_number_total 15220
_reflns_observed_criterion >2sigma(I)
_cod_data_source_file b107090h.txt
_cod_data_source_block 5
_cod_depositor_comments
;
The following automatic conversions were performed:
'_symmetry_cell_setting' value 'Triclinic' changed to 'triclinic'
according to '/home/saulius/struct/CIF-dictionaries/cif_core.dic'
dictionary named 'cif_core.dic' version 2.4.1 from 2010-06-29.

Automatic conversion script
Id: cif_fix_enum 1527 2010-12-29 10:47:43Z saulius 

The following automatic conversions were performed:

'_refine_ls_weighting_scheme' value 'calc
w=1/[\s^2^(Fo^2^)+(0.0785P)^2^+0.0000P] where P=(Fo^2^+2Fc^2^)/3' was
changed to 'calc'. New tag '_refine_ls_weighting_details' was
created. The value of the new tag was set to
'w=1/[\s^2^(Fo^2^)+(0.0785P)^2^+0.0000P] where P=(Fo^2^+2Fc^2^)/3'.

Automatic conversion script
Id: cif_fix_values 3143 2015-03-26 13:38:13Z robertas 
;
_cod_original_sg_symbol_H-M P-1
_cod_database_code 7011056

loop_
_symmetry_equiv_pos_as_xyz
'x, y, z'
'-x, -y, -z'

loop_
_atom_site_aniso_label
_atom_site_aniso_U_11
_atom_site_aniso_U_22
_atom_site_aniso_U_33
_atom_site_aniso_U_23
_atom_site_aniso_U_13
_atom_site_aniso_U_12
Mo1 0.0216(2) 0.0249(3) 0.0319(2) 0.0020(2) 0.0011(2) -0.0045(2)
Mo2 0.0264(2) 0.0262(3) 0.0237(2) -0.0004(2) -0.0028(2) -0.0034(2)
Fe1 0.0294(4) 0.0270(4) 0.0255(4) 0.0034(3) -0.0004(3) -0.0047(4)
Fe2 0.0245(4) 0.0200(4) 0.0287(4) -0.0006(3) -0.0006(3) -0.0027(3)
Fe3 0.0342(4) 0.0314(5) 0.0358(4) -0.0091(3) 0.0052(3) -0.0030(4)
S1 0.0308(7) 0.0262(7) 0.0387(7) -0.0042(6) -0.0040(5) -0.0069(7)
S2 0.0319(7) 0.0256(7) 0.0375(7) 0.0068(6) -0.0016(5) -0.0076(7)
C1 0.022(3) 0.020(3) 0.020(2) 0.001(2) -0.004(2) -0.005(2)
C2 0.021(3) 0.022(3) 0.025(2) 0.001(2) -0.004(2) -0.005(2)
C3 0.022(3) 0.019(3) 0.031(3) 0.001(2) -0.003(2) 0.000(2)
C4 0.037(3) 0.027(3) 0.043(3) 0.003(3) -0.003(2) -0.005(3)
C5 0.053(4) 0.023(3) 0.059(4) 0.013(3) -0.010(3) -0.003(3)
C6 0.057(4) 0.028(3) 0.069(4) -0.007(3) -0.008(3) 0.009(3)
C7 0.039(3) 0.040(4) 0.050(3) -0.018(3) 0.000(3) 0.006(3)
C8 0.039(3) 0.024(3) 0.030(3) -0.003(2) 0.000(2) -0.005(3)
C9 0.019(3) 0.029(3) 0.024(2) 0.001(2) 0.000(2) -0.004(2)
C10 0.023(3) 0.023(3) 0.024(2) 0.001(2) -0.004(2) 0.000(2)
C11 0.022(3) 0.029(3) 0.030(3) 0.007(2) 0.001(2) -0.004(2)
C12 0.031(3) 0.035(3) 0.035(3) 0.005(2) -0.001(2) -0.003(3)
C13 0.034(3) 0.050(4) 0.041(3) 0.018(3) 0.004(2) 0.000(3)
C14 0.032(3) 0.041(4) 0.067(4) 0.023(3) 0.006(3) -0.013(3)
C15 0.035(3) 0.031(3) 0.066(4) 0.002(3) -0.007(3) -0.013(3)
C16 0.037(3) 0.031(3) 0.035(3) 0.003(2) -0.003(2) -0.009(3)
C17 0.025(3) 0.037(4) 0.070(4) -0.001(3) 0.013(3) -0.014(3)
C18 0.033(3) 0.034(3) 0.048(3) 0.003(3) 0.014(2) -0.003(3)
C19 0.023(3) 0.044(4) 0.056(4) -0.010(3) 0.012(2) -0.003(3)
C20 0.025(3) 0.040(4) 0.060(4) 0.008(3) 0.002(2) 0.003(3)
C21 0.018(3) 0.061(4) 0.052(3) 0.001(3) -0.006(2) -0.008(3)
C22 0.053(4) 0.079(5) 0.027(3) 0.003(3) -0.010(3) -0.002(4)
C23 0.068(4) 0.045(4) 0.046(4) 0.001(3) -0.032(3) -0.016(4)
C24 0.036(3) 0.073(5) 0.045(3) 0.019(3) -0.020(3) -0.006(4)
C25 0.046(4) 0.040(4) 0.043(3) 0.003(3) -0.023(3) 0.015(3)
C26 0.053(4) 0.045(4) 0.037(3) 0.023(3) -0.016(3) -0.014(3)
O27 0.034(2) 0.043(3) 0.056(2) 0.017(2) -0.007(2) 0.001(2)
C27 0.038(3) 0.028(3) 0.033(3) 0.001(2) -0.001(2) -0.017(3)
O28 0.064(3) 0.057(3) 0.043(2) -0.004(2) 0.019(2) -0.001(2)
C28 0.036(3) 0.022(3) 0.036(3) 0.010(2) -0.002(2) -0.007(3)
O29 0.063(3) 0.038(2) 0.048(2) 0.003(2) -0.010(2) -0.026(2)
C29 0.043(3) 0.041(4) 0.020(3) 0.004(2) -0.007(2) -0.003(3)
O30 0.044(2) 0.041(3) 0.070(3) 0.006(2) -0.006(2) 0.013(2)
C30 0.038(3) 0.031(3) 0.039(3) -0.001(3) -0.003(2) -0.003(3)
O31 0.041(3) 0.106(4) 0.114(4) -0.027(3) -0.001(3) 0.011(3)
C31 0.046(4) 0.049(4) 0.063(4) -0.020(3) 0.005(3) -0.007(4)
O32 0.097(4) 0.080(4) 0.095(4) -0.052(3) 0.005(3) -0.034(3)
C32 0.048(4) 0.051(4) 0.054(4) -0.022(3) 0.003(3) -0.002(4)
O33 0.127(4) 0.085(4) 0.045(3) 0.002(3) 0.032(3) -0.016(3)
C33 0.059(4) 0.048(4) 0.052(4) -0.014(3) 0.015(3) -0.006(4)

loop_
_atom_site_label
_atom_site_type_symbol
_atom_site_fract_x
_atom_site_fract_y
_atom_site_fract_z
_atom_site_U_iso_or_equiv
_atom_site_thermal_displace_type
_atom_site_occupancy
_atom_site_calc_flag
_atom_site_refinement_flags
_atom_site_disorder_group
Mo1 Mo 0.20566(5) 0.78154(4) 0.16010(2) 0.02623(12) Uani 1 d . .
Mo2 Mo 0.05960(5) 0.71083(4) 0.31462(2) 0.02550(12) Uani 1 d . .
Fe1 Fe -0.04415(8) 0.77068(6) 0.07037(4) 0.0274(2) Uani 1 d . .
Fe2 Fe -0.07503(7) 0.85807(6) 0.21274(4) 0.0246(2) Uani 1 d . .
Fe3 Fe -0.22498(8) 0.87689(7) 0.35184(4) 0.0344(2) Uani 1 d . .
S1 S 0.12355(14) 0.90537(12) 0.27577(7) 0.0316(3) Uani 1 d . .
S2 S 0.03597(14) 0.94435(12) 0.10580(7) 0.0314(3) Uani 1 d . .
C1 C 0.0371(5) 0.6827(4) 0.1769(2) 0.0204(10) Uani 1 d . .
C2 C -0.0046(5) 0.5773(4) 0.2209(2) 0.0223(11) Uani 1 d . .
C3 C 0.0805(5) 0.4486(4) 0.2074(2) 0.0244(11) Uani 1 d . .
C4 C 0.0749(6) 0.3506(5) 0.2616(3) 0.0356(13) Uani 1 d . .
H4A H 0.0104(6) 0.3638(5) 0.3081(3) 0.043 Uiso 1 calc R .
C5 C 0.1634(6) 0.2348(5) 0.2470(3) 0.0453(14) Uani 1 d . .
H5A H 0.1560(6) 0.1704(5) 0.2830(3) 0.054 Uiso 1 calc R .
C6 C 0.2627(6) 0.2144(5) 0.1792(3) 0.053(2) Uani 1 d . .
H6A H 0.3254(6) 0.1375(5) 0.1703(3) 0.064 Uiso 1 calc R .
C7 C 0.2678(6) 0.3083(5) 0.1252(3) 0.0447(14) Uani 1 d . .
H7A H 0.3326(6) 0.2940(5) 0.0788(3) 0.054 Uiso 1 calc R .
C8 C 0.1785(5) 0.4239(4) 0.1382(3) 0.0310(12) Uani 1 d . .
H8A H 0.1835(5) 0.4862(4) 0.1005(3) 0.037 Uiso 1 calc R .
C9 C -0.1828(5) 0.7439(4) 0.2823(2) 0.0242(11) Uani 1 d . .
C10 C -0.1453(5) 0.6143(4) 0.2724(2) 0.0234(11) Uani 1 d . .
C11 C -0.2399(5) 0.5222(4) 0.3067(3) 0.0274(11) Uani 1 d . .
C12 C -0.2879(5) 0.5116(5) 0.3872(3) 0.0340(12) Uani 1 d . .
H12A H -0.2614(5) 0.5655(5) 0.4241(3) 0.041 Uiso 1 calc R .
C13 C -0.3751(6) 0.4212(5) 0.4126(3) 0.0428(14) Uani 1 d . .
H13A H -0.4052(6) 0.4147(5) 0.4663(3) 0.051 Uiso 1 calc R .
C14 C -0.4167(6) 0.3420(5) 0.3591(3) 0.047(2) Uani 1 d . .
H14A H -0.4734(6) 0.2811(5) 0.3769(3) 0.056 Uiso 1 calc R .
C15 C -0.3751(6) 0.3517(5) 0.2790(3) 0.0429(14) Uani 1 d . .
H15A H -0.4058(6) 0.2993(5) 0.2425(3) 0.051 Uiso 1 calc R .
C16 C -0.2871(5) 0.4406(4) 0.2538(3) 0.0340(12) Uani 1 d . .
H16A H -0.2582(5) 0.4463(4) 0.1999(3) 0.041 Uiso 1 calc R .
C17 C 0.4507(5) 0.8338(5) 0.1259(3) 0.0440(14) Uani 1 d . .
H17A H 0.4781(5) 0.9167(5) 0.1296(3) 0.053 Uiso 1 calc R .
C18 C 0.4027(5) 0.7819(5) 0.0573(3) 0.0397(14) Uani 1 d . .
H18A H 0.3908(5) 0.8226(5) 0.0055(3) 0.048 Uiso 1 calc R .
C19 C 0.3938(5) 0.6559(5) 0.0742(3) 0.0421(14) Uani 1 d . .
H19A H 0.3727(5) 0.5949(5) 0.0361(3) 0.050 Uiso 1 calc R .
C20 C 0.4340(5) 0.6306(5) 0.1526(3) 0.0433(14) Uani 1 d . .
H20A H 0.4471(5) 0.5491(5) 0.1785(3) 0.052 Uiso 1 calc R .
C21 C 0.4686(5) 0.7416(5) 0.1843(3) 0.0435(15) Uani 1 d . .
H21A H 0.5107(5) 0.7493(5) 0.2359(3) 0.052 Uiso 1 calc R .
C22 C 0.0869(7) 0.6815(6) 0.4509(3) 0.054(2) Uani 1 d . .
H22A H 0.0126(7) 0.7180(6) 0.4940(3) 0.065 Uiso 1 calc R .
C23 C 0.2148(7) 0.7301(6) 0.4196(3) 0.051(2) Uani 1 d . .
H23A H 0.2450(7) 0.8075(6) 0.4366(3) 0.061 Uiso 1 calc R .
C24 C 0.3025(6) 0.6439(6) 0.3662(3) 0.051(2) Uani 1 d . .
H24A H 0.4040(6) 0.6502(6) 0.3396(3) 0.061 Uiso 1 calc R .
C25 C 0.2251(6) 0.5427(5) 0.3631(3) 0.0450(15) Uani 1 d . .
H25A H 0.2643(6) 0.4648(5) 0.3345(3) 0.054 Uiso 1 calc R .
C26 C 0.0910(6) 0.5654(5) 0.4150(3) 0.0439(15) Uani 1 d . .
H26A H 0.0218(6) 0.5059(5) 0.4297(3) 0.053 Uiso 1 calc R .
O27 O -0.3109(4) 0.9345(3) 0.0094(2) 0.0451(10) Uani 1 d . .
C27 C -0.2096(6) 0.8695(5) 0.0339(3) 0.0317(12) Uani 1 d . .
O28 O 0.1483(4) 0.7352(4) -0.0805(2) 0.0568(11) Uani 1 d . .
C28 C 0.0731(5) 0.7463(4) -0.0217(3) 0.0315(12) Uani 1 d . .
O29 O -0.1909(4) 0.5497(3) 0.0613(2) 0.0476(10) Uani 1 d . .
C29 C -0.1308(6) 0.6344(5) 0.0654(2) 0.0348(13) Uani 1 d . .
O30 O -0.3341(4) 1.0615(3) 0.1909(2) 0.0541(11) Uani 1 d . .
C30 C -0.2375(6) 0.9812(5) 0.2057(3) 0.0360(13) Uani 1 d . .
O31 O -0.5513(5) 0.9920(5) 0.3456(3) 0.089(2) Uani 1 d . .
C31 C -0.4219(7) 0.9499(6) 0.3459(3) 0.053(2) Uani 1 d . .
O32 O -0.1033(5) 1.0865(4) 0.4193(3) 0.089(2) Uani 1 d . .
C32 C -0.1519(7) 1.0072(6) 0.3930(3) 0.052(2) Uani 1 d . .
O33 O -0.2932(6) 0.7699(4) 0.5068(2) 0.088(2) Uani 1 d . .
C33 C -0.2643(7) 0.8101(6) 0.4443(3) 0.054(2) Uani 1 d . .

loop_
_atom_type_symbol
_atom_type_description
_atom_type_scat_dispersion_real
_atom_type_scat_dispersion_imag
_atom_type_scat_source
C C 0.0033 0.0016 'International Tables Vol C Tables 4.2.6.8 and 6.1.1.4'
H H 0.0000 0.0000 'International Tables Vol C Tables 4.2.6.8 and 6.1.1.4'
S S 0.1246 0.1234 'International Tables Vol C Tables 4.2.6.8 and 6.1.1.4'
Fe Fe 0.3463 0.8444 'International Tables Vol C Tables 4.2.6.8 and 6.1.1.4'
Mo Mo -1.6832 0.6857 'International Tables Vol C Tables 4.2.6.8 and 6.1.1.4'
O O 0.0106 0.0060 'International Tables Vol C Tables 4.2.6.8 and 6.1.1.4'

loop_
_geom_angle_atom_site_label_1
_geom_angle_atom_site_label_2
_geom_angle_atom_site_label_3
_geom_angle
_geom_angle_site_symmetry_1
_geom_angle_site_symmetry_3
_geom_angle_publ_flag
C1 Mo1 C21 132.8(2) . . ?
C1 Mo1 S2 90.80(13) . . ?
C21 Mo1 S2 136.39(14) . . ?
C1 Mo1 C17 160.8(2) . . ?
C21 Mo1 C17 34.7(2) . . ?
S2 Mo1 C17 103.20(14) . . ?
C1 Mo1 C18 132.1(2) . . ?
C21 Mo1 C18 58.0(2) . . ?
S2 Mo1 C18 94.43(13) . . ?
C17 Mo1 C18 35.0(2) . . ?
C1 Mo1 C20 103.9(2) . . ?
C21 Mo1 C20 35.1(2) . . ?
S2 Mo1 C20 151.89(13) . . ?
C17 Mo1 C20 58.0(2) . . ?
C18 Mo1 C20 57.9(2) . . ?
C1 Mo1 C19 103.8(2) . . ?
C21 Mo1 C19 57.7(2) . . ?
S2 Mo1 C19 119.07(14) . . ?
C17 Mo1 C19 57.9(2) . . ?
C18 Mo1 C19 34.9(2) . . ?
C20 Mo1 C19 34.5(2) . . ?
C1 Mo1 S1 93.67(12) . . ?
C21 Mo1 S1 95.85(14) . . ?
S2 Mo1 S1 79.69(4) . . ?
C17 Mo1 S1 101.68(14) . . ?
C18 Mo1 S1 134.11(14) . . ?
C20 Mo1 S1 122.24(14) . . ?
C19 Mo1 S1 153.58(13) . . ?
C1 Mo1 Fe2 52.56(13) . . ?
C21 Mo1 Fe2 148.42(13) . . ?
S2 Mo1 Fe2 54.63(3) . . ?
C17 Mo1 Fe2 146.67(13) . . ?
C18 Mo1 Fe2 148.45(13) . . ?
C20 Mo1 Fe2 151.45(13) . . ?
C19 Mo1 Fe2 151.72(13) . . ?
S1 Mo1 Fe2 53.82(3) . . ?
C1 Mo1 Fe1 50.14(11) . . ?
C21 Mo1 Fe1 153.86(13) . . ?
S2 Mo1 Fe1 50.97(4) . . ?
C17 Mo1 Fe1 131.62(14) . . ?
C18 Mo1 Fe1 99.88(13) . . ?
C20 Mo1 Fe1 123.34(14) . . ?
C19 Mo1 Fe1 96.23(13) . . ?
S1 Mo1 Fe1 110.19(4) . . ?
Fe2 Mo1 Fe1 57.48(2) . . ?
C1 Mo1 Mo2 52.79(11) . . ?
C21 Mo1 Mo2 101.44(13) . . ?
S2 Mo1 Mo2 108.23(3) . . ?
C17 Mo1 Mo2 131.46(14) . . ?
C18 Mo1 Mo2 157.12(13) . . ?
C20 Mo1 Mo2 99.68(13) . . ?
C19 Mo1 Mo2 127.79(13) . . ?
S1 Mo1 Mo2 50.97(3) . . ?
Fe2 Mo1 Mo2 54.42(2) . . ?
Fe1 Mo1 Mo2 96.90(2) . . ?
C9 Mo2 C26 110.2(2) . . ?
C9 Mo2 C25 135.0(2) . . ?
C26 Mo2 C25 35.3(2) . . ?
C9 Mo2 C2 63.3(2) . . ?
C26 Mo2 C2 95.6(2) . . ?
C25 Mo2 C2 87.8(2) . . ?
C9 Mo2 C22 114.1(2) . . ?
C26 Mo2 C22 35.2(2) . . ?
C25 Mo2 C22 58.1(2) . . ?
C2 Mo2 C22 129.8(2) . . ?
C9 Mo2 C23 142.7(2) . . ?
C26 Mo2 C23 58.1(2) . . ?
C25 Mo2 C23 57.8(2) . . ?
C2 Mo2 C23 145.6(2) . . ?
C22 Mo2 C23 34.5(2) . . ?
C9 Mo2 C24 168.3(2) . . ?
C26 Mo2 C24 58.2(2) . . ?
C25 Mo2 C24 34.7(2) . . ?
C2 Mo2 C24 114.2(2) . . ?
C22 Mo2 C24 57.7(2) . . ?
C23 Mo2 C24 34.6(2) . . ?
C9 Mo2 S1 98.16(12) . . ?
C26 Mo2 S1 141.60(14) . . ?
C25 Mo2 S1 126.7(2) . . ?
C2 Mo2 S1 120.60(11) . . ?
C22 Mo2 S1 109.5(2) . . ?
C23 Mo2 S1 83.60(15) . . ?
C24 Mo2 S1 92.7(2) . . ?
C9 Mo2 C1 67.05(14) . . ?
C26 Mo2 C1 129.6(2) . . ?
C25 Mo2 C1 109.6(2) . . ?
C2 Mo2 C1 35.87(14) . . ?
C22 Mo2 C1 164.8(2) . . ?
C23 Mo2 C1 149.5(2) . . ?
C24 Mo2 C1 118.4(2) . . ?
S1 Mo2 C1 84.79(11) . . ?
C9 Mo2 C10 35.38(15) . . ?
C26 Mo2 C10 88.3(2) . . ?
C25 Mo2 C10 101.8(2) . . ?
C2 Mo2 C10 35.95(13) . . ?
C22 Mo2 C10 111.2(2) . . ?
C23 Mo2 C10 144.7(2) . . ?
C24 Mo2 C10 136.3(2) . . ?
S1 Mo2 C10 128.18(11) . . ?
C1 Mo2 C10 60.24(14) . . ?
C9 Mo2 Fe2 49.21(11) . . ?
C26 Mo2 Fe2 159.33(14) . . ?
C25 Mo2 Fe2 158.44(13) . . ?
C2 Mo2 Fe2 76.60(11) . . ?
C22 Mo2 Fe2 143.3(2) . . ?
C23 Mo2 Fe2 135.60(15) . . ?
C24 Mo2 Fe2 142.43(14) . . ?
S1 Mo2 Fe2 54.10(3) . . ?
C1 Mo2 Fe2 49.68(11) . . ?
C10 Mo2 Fe2 74.11(10) . . ?
C9 Mo2 Fe3 40.27(12) . . ?
C26 Mo2 Fe3 107.90(14) . . ?
C25 Mo2 Fe3 143.03(14) . . ?
C2 Mo2 Fe3 103.60(11) . . ?
C22 Mo2 Fe3 89.12(15) . . ?
C23 Mo2 Fe3 105.6(2) . . ?
C24 Mo2 Fe3 140.3(2) . . ?
S1 Mo2 Fe3 77.47(4) . . ?
C1 Mo2 Fe3 99.20(10) . . ?
C10 Mo2 Fe3 72.54(11) . . ?
Fe2 Mo2 Fe3 56.92(2) . . ?
C29 Fe1 C28 96.7(2) . . ?
C29 Fe1 C27 93.1(2) . . ?
C28 Fe1 C27 98.5(2) . . ?
C29 Fe1 C1 81.8(2) . . ?
C28 Fe1 C1 120.2(2) . . ?
C27 Fe1 C1 141.4(2) . . ?
C29 Fe1 S2 166.31(15) . . ?
C28 Fe1 S2 96.9(2) . . ?
C27 Fe1 S2 86.9(2) . . ?
C1 Fe1 S2 89.72(12) . . ?
C29 Fe1 Fe2 111.02(14) . . ?
C28 Fe1 Fe2 147.4(2) . . ?
C27 Fe1 Fe2 96.89(15) . . ?
C1 Fe1 Fe2 51.29(12) . . ?
S2 Fe1 Fe2 55.49(4) . . ?
C29 Fe1 Mo1 122.51(15) . . ?
C28 Fe1 Mo1 93.94(15) . . ?
C27 Fe1 Mo1 140.6(2) . . ?
C1 Fe1 Mo1 45.21(11) . . ?
S2 Fe1 Mo1 54.47(4) . . ?
Fe2 Fe1 Mo1 57.07(2) . . ?
C30 Fe2 C9 97.6(2) . . ?
C30 Fe2 C1 148.4(2) . . ?
C9 Fe2 C1 76.6(2) . . ?
C30 Fe2 S1 115.8(2) . . ?
C9 Fe2 S1 108.60(12) . . ?
C1 Fe2 S1 95.24(12) . . ?
C30 Fe2 S2 86.6(2) . . ?
C9 Fe2 S2 162.32(13) . . ?
C1 Fe2 S2 90.73(12) . . ?
S1 Fe2 S2 84.54(5) . . ?
C30 Fe2 Mo2 140.85(15) . . ?
C9 Fe2 Mo2 56.31(12) . . ?
C1 Fe2 Mo2 60.59(11) . . ?
S1 Fe2 Mo2 58.59(4) . . ?
S2 Fe2 Mo2 127.57(4) . . ?
C30 Fe2 Mo1 143.7(2) . . ?
C9 Fe2 Mo1 118.32(13) . . ?
C1 Fe2 Mo1 49.14(12) . . ?
S1 Fe2 Mo1 59.04(4) . . ?
S2 Fe2 Mo1 57.77(4) . . ?
Mo2 Fe2 Mo1 70.98(2) . . ?
C30 Fe2 Fe1 100.97(15) . . ?
C9 Fe2 Fe1 107.64(13) . . ?
C1 Fe2 Fe1 53.51(11) . . ?
S1 Fe2 Fe1 123.05(4) . . ?
S2 Fe2 Fe1 54.68(4) . . ?
Mo2 Fe2 Fe1 114.04(3) . . ?
Mo1 Fe2 Fe1 65.45(2) . . ?
C30 Fe2 Fe3 73.49(15) . . ?
C9 Fe2 Fe3 45.20(13) . . ?
C1 Fe2 Fe3 117.29(11) . . ?
S1 Fe2 Fe3 85.43(4) . . ?
S2 Fe2 Fe3 150.98(5) . . ?
Mo2 Fe2 Fe3 67.51(2) . . ?
Mo1 Fe2 Fe3 135.45(3) . . ?
Fe1 Fe2 Fe3 148.78(3) . . ?
C33 Fe3 C31 92.9(3) . . ?
C33 Fe3 C32 94.8(3) . . ?
C31 Fe3 C32 98.2(3) . . ?
C33 Fe3 C9 104.3(2) . . ?
C31 Fe3 C9 108.8(2) . . ?
C32 Fe3 C9 145.7(2) . . ?
C33 Fe3 Fe2 148.7(2) . . ?
C31 Fe3 Fe2 111.5(2) . . ?
C32 Fe3 Fe2 100.5(2) . . ?
C9 Fe3 Fe2 50.33(13) . . ?
C33 Fe3 Mo2 95.1(2) . . ?
C31 Fe3 Mo2 159.1(2) . . ?
C32 Fe3 Mo2 100.4(2) . . ?
C9 Fe3 Mo2 50.43(13) . . ?
Fe2 Fe3 Mo2 55.57(2) . . ?
Fe2 S1 Mo2 67.30(4) . . ?
Fe2 S1 Mo1 67.13(4) . . ?
Mo2 S1 Mo1 77.46(4) . . ?
Fe1 S2 Fe2 69.83(4) . . ?
Fe1 S2 Mo1 74.56(4) . . ?
Fe2 S2 Mo1 67.60(4) . . ?
C2 C1 Mo1 141.9(3) . . ?
C2 C1 Fe2 117.5(3) . . ?
Mo1 C1 Fe2 78.3(2) . . ?
C2 C1 Fe1 131.6(3) . . ?
Mo1 C1 Fe1 84.7(2) . . ?
Fe2 C1 Fe1 75.20(14) . . ?
C2 C1 Mo2 70.3(2) . . ?
Mo1 C1 Mo2 85.60(15) . . ?
Fe2 C1 Mo2 69.74(12) . . ?
Fe1 C1 Mo2 144.8(2) . . ?
C1 C2 C10 110.7(4) . . ?
C1 C2 C3 122.5(4) . . ?
C10 C2 C3 126.5(4) . . ?
C1 C2 Mo2 73.8(2) . . ?
C10 C2 Mo2 74.4(2) . . ?
C3 C2 Mo2 123.2(3) . . ?
C8 C3 C4 117.3(4) . . ?
C8 C3 C2 118.4(4) . . ?
C4 C3 C2 124.3(4) . . ?
C5 C4 C3 121.2(5) . . ?
C6 C5 C4 120.1(5) . . ?
C7 C6 C5 119.4(5) . . ?
C6 C7 C8 121.1(5) . . ?
C7 C8 C3 120.8(5) . . ?
C10 C9 Fe3 147.5(3) . . ?
C10 C9 Fe2 120.7(3) . . ?
Fe3 C9 Fe2 84.5(2) . . ?
C10 C9 Mo2 79.5(3) . . ?
Fe3 C9 Mo2 89.3(2) . . ?
Fe2 C9 Mo2 74.48(14) . . ?
C9 C10 C2 112.5(4) . . ?
C9 C10 C11 125.3(4) . . ?
C2 C10 C11 122.2(4) . . ?
C9 C10 Mo2 65.2(3) . . ?
C2 C10 Mo2 69.6(2) . . ?
C11 C10 Mo2 135.9(3) . . ?
C12 C11 C16 116.9(4) . . ?
C12 C11 C10 125.7(4) . . ?
C16 C11 C10 117.4(4) . . ?
C13 C12 C11 120.7(5) . . ?
C14 C13 C12 120.6(4) . . ?
C13 C14 C15 120.5(5) . . ?
C14 C15 C16 119.0(5) . . ?
C15 C16 C11 122.3(4) . . ?
C21 C17 C18 108.0(5) . . ?
C21 C17 Mo1 72.4(3) . . ?
C18 C17 Mo1 72.8(3) . . ?
C17 C18 C19 107.6(5) . . ?
C17 C18 Mo1 72.2(3) . . ?
C19 C18 Mo1 73.2(3) . . ?
C20 C19 C18 108.3(5) . . ?
C20 C19 Mo1 72.5(3) . . ?
C18 C19 Mo1 71.9(3) . . ?
C19 C20 C21 107.5(5) . . ?
C19 C20 Mo1 73.1(3) . . ?
C21 C20 Mo1 71.5(3) . . ?
C17 C21 C20 108.6(5) . . ?
C17 C21 Mo1 72.9(3) . . ?
C20 C21 Mo1 73.5(3) . . ?
C23 C22 C26 107.9(5) . . ?
C23 C22 Mo2 72.9(3) . . ?
C26 C22 Mo2 71.1(3) . . ?
C22 C23 C24 108.7(6) . . ?
C22 C23 Mo2 72.6(3) . . ?
C24 C23 Mo2 73.3(3) . . ?
C25 C24 C23 107.4(5) . . ?
C25 C24 Mo2 71.2(3) . . ?
C23 C24 Mo2 72.1(3) . . ?
C24 C25 C26 108.4(5) . . ?
C24 C25 Mo2 74.1(3) . . ?
C26 C25 Mo2 71.8(3) . . ?
C25 C26 C22 107.5(5) . . ?
C25 C26 Mo2 72.9(3) . . ?
C22 C26 Mo2 73.7(3) . . ?
O27 C27 Fe1 177.6(4) . . ?
O28 C28 Fe1 177.5(4) . . ?
O29 C29 Fe1 177.5(5) . . ?
O30 C30 Fe2 171.0(4) . . ?
O31 C31 Fe3 175.9(6) . . ?
O32 C32 Fe3 178.3(5) . . ?
O33 C33 Fe3 177.5(5) . . ?

loop_
_geom_bond_atom_site_label_1
_geom_bond_atom_site_label_2
_geom_bond_distance
_geom_bond_site_symmetry_2
_geom_bond_publ_flag
Mo1 C1 1.977(4) . ?
Mo1 C21 2.340(5) . ?
Mo1 S2 2.3418(13) . ?
Mo1 C17 2.348(5) . ?
Mo1 C18 2.356(4) . ?
Mo1 C20 2.366(5) . ?
Mo1 C19 2.373(5) . ?
Mo1 S1 2.3820(13) . ?
Mo1 Fe2 2.5594(8) . ?
Mo1 Fe1 2.7736(8) . ?
Mo1 Mo2 2.9683(6) . ?
Mo2 C9 2.205(4) . ?
Mo2 C26 2.307(5) . ?
Mo2 C25 2.321(5) . ?
Mo2 C2 2.325(4) . ?
Mo2 C22 2.339(5) . ?
Mo2 C23 2.344(5) . ?
Mo2 C24 2.359(5) . ?
Mo2 S1 2.3623(13) . ?
Mo2 C1 2.371(4) . ?
Mo2 C10 2.389(4) . ?
Mo2 Fe2 2.5535(7) . ?
Mo2 Fe3 2.8605(8) . ?
Fe1 C29 1.789(6) . ?
Fe1 C28 1.793(5) . ?
Fe1 C27 1.799(5) . ?
Fe1 C1 2.138(4) . ?
Fe1 S2 2.2352(15) . ?
Fe1 Fe2 2.5713(9) . ?
Fe2 C30 1.797(5) . ?
Fe2 C9 2.006(4) . ?
Fe2 C1 2.075(4) . ?
Fe2 S1 2.2421(14) . ?
Fe2 S2 2.2573(13) . ?
Fe2 Fe3 2.5942(9) . ?
Fe3 C33 1.748(6) . ?
Fe3 C31 1.786(6) . ?
Fe3 C32 1.822(6) . ?
Fe3 C9 1.849(4) . ?
C1 C2 1.447(6) . ?
C2 C10 1.456(5) . ?
C2 C3 1.488(6) . ?
C3 C8 1.397(6) . ?
C3 C4 1.403(6) . ?
C4 C5 1.383(6) . ?
C5 C6 1.382(7) . ?
C6 C7 1.368(7) . ?
C7 C8 1.381(6) . ?
C9 C10 1.407(6) . ?
C10 C11 1.496(6) . ?
C11 C12 1.398(6) . ?
C11 C16 1.400(6) . ?
C12 C13 1.394(6) . ?
C13 C14 1.367(7) . ?
C14 C15 1.380(7) . ?
C15 C16 1.385(6) . ?
C17 C21 1.398(7) . ?
C17 C18 1.415(7) . ?
C18 C19 1.417(7) . ?
C19 C20 1.404(7) . ?
C20 C21 1.419(7) . ?
C22 C23 1.389(7) . ?
C22 C26 1.406(7) . ?
C23 C24 1.400(7) . ?
C24 C25 1.396(7) . ?
C25 C26 1.403(7) . ?
O27 C27 1.139(5) . ?
O28 C28 1.145(5) . ?
O29 C29 1.145(5) . ?
O30 C30 1.150(5) . ?
O31 C31 1.151(6) . ?
O32 C32 1.137(6) . ?
O33 C33 1.163(6) . ?
